data_4102705
loop_
_publ_author_name
'Adam B. Powell'
'Christopher W. Bielawski'
'Alan H. Cowley'

_publ_section_title
;
 Design, Synthesis, and Study of Main Chain Poly(N-Heterocyclic Carbene)
 Complexes: Applications in Electrochromic Devices
;
_journal_name_full 'Journal of the American Chemical Society'
_journal_page_first 10184
_journal_page_last 10194
_journal_paper_doi 10.1021/ja104051x
_journal_volume 132
_journal_year 2010
_chemical_formula_moiety 'C39 H36 N2 S4, Ag 1+, C2 H3 O2 1-, C4 H8 O'
_chemical_formula_sum 'C45 H47 Ag N2 O3 S4'
_chemical_formula_weight 899.96
_chemical_name_systematic
;
 ?
;
_space_group_IT_number 2
_symmetry_cell_setting triclinic
_symmetry_space_group_name_Hall '-P 1'
_symmetry_space_group_name_H-M 'P -1'
_atom_sites_solution_hydrogens geom
_atom_sites_solution_primary direct
_atom_sites_solution_secondary difmap
_audit_creation_method SHELXL-97
_cell_angle_alpha 103.717(5)
_cell_angle_beta 92.327(6)
_cell_angle_gamma 101.007(6)
_cell_formula_units_Z 2
_cell_length_a 11.495(3)
_cell_length_b 13.381(3)
_cell_length_c 14.703(4)
_cell_measurement_reflns_used 13683
_cell_measurement_temperature 100(2)
_cell_measurement_theta_max 25.0
_cell_measurement_theta_min 3.0
_cell_volume 2147.9(9)
_computing_cell_refinement 'CrystalClear (Rigaku Inc., 2008)'
_computing_data_collection 'CrystalClear (Rigaku Inc., 2008)'
_computing_data_reduction 'CrystalClear (Rigaku Inc., 2008)'
_computing_molecular_graphics 'XP SHELXTL/PC, Siemens Analytical'
_computing_structure_refinement 'XL SHELXTL/PC, Siemens Analytical'
_computing_structure_solution
;

SIR97 - Altomare A., Burla M.C., Camalli M., Cascarano G.L., Giacovazzo C., 
Guagliardi A., Moliterni A.G.G., Polidori G.,Spagna R.
;
_diffrn_ambient_temperature 100(2)
_diffrn_measured_fraction_theta_full 0.981
_diffrn_measured_fraction_theta_max 0.981
_diffrn_measurement_device_type 'Rigaku AFC-12 with Saturn 724+ CCD'
_diffrn_measurement_method \w-scans
_diffrn_radiation_monochromator graphite
_diffrn_radiation_source 'fine-focus sealed tube'
_diffrn_radiation_type MoK\a
_diffrn_radiation_wavelength 0.71069
_diffrn_reflns_av_R_equivalents 0.0412
_diffrn_reflns_av_sigmaI/netI 0.0662
_diffrn_reflns_limit_h_max 12
_diffrn_reflns_limit_h_min -13
_diffrn_reflns_limit_k_max 15
_diffrn_reflns_limit_k_min -15
_diffrn_reflns_limit_l_max 17
_diffrn_reflns_limit_l_min -17
_diffrn_reflns_number 13683
_diffrn_reflns_theta_full 25.00
_diffrn_reflns_theta_max 25.00
_diffrn_reflns_theta_min 3.17
_exptl_absorpt_coefficient_mu 0.705
_exptl_absorpt_correction_T_max 0.94
_exptl_absorpt_correction_T_min 0.60
_exptl_absorpt_correction_type multi-scan
_exptl_absorpt_process_details
;
Abscor. T. Higashi (2001).  The Rigaku Corporation, Tokyo, Japan.
;
_exptl_crystal_colour yellow
_exptl_crystal_density_diffrn 1.392
_exptl_crystal_density_method 'not measured'
_exptl_crystal_description prisms
_exptl_crystal_F_000 932
_exptl_crystal_size_max 0.24
_exptl_crystal_size_mid 0.13
_exptl_crystal_size_min 0.09
_refine_diff_density_max 1.182
_refine_diff_density_min -0.568
_refine_diff_density_rms 0.109
_refine_ls_extinction_method none
_refine_ls_goodness_of_fit_ref 1.160
_refine_ls_hydrogen_treatment constr
_refine_ls_matrix_type full
_refine_ls_number_parameters 454
_refine_ls_number_reflns 7422
_refine_ls_number_restraints 0
_refine_ls_restrained_S_all 1.160
_refine_ls_R_factor_all 0.0983
_refine_ls_R_factor_gt 0.0756
_refine_ls_shift/su_max 0.024
_refine_ls_shift/su_mean 0.000
_refine_ls_structure_factor_coef Fsqd
_refine_ls_weighting_details 'calc w=1/[\s^2^(Fo^2^)+(0.0813P)^2^+2.4554P] where P=(Fo^2^+2Fc^2^)/3'
_refine_ls_weighting_scheme calc
_refine_ls_wR_factor_gt 0.1838
_refine_ls_wR_factor_ref 0.1986
_reflns_number_gt 5210
_reflns_number_total 7422
_reflns_threshold_expression >2sigma(I)
_cod_data_source_file ja104051x_si_004.cif
_cod_data_source_block shelxl
_cod_database_code 4102705

loop_
_symmetry_equiv_pos_as_xyz
'x, y, z'
'-x, -y, -z'

loop_
_atom_site_label
_atom_site_type_symbol
_atom_site_fract_x
_atom_site_fract_y
_atom_site_fract_z
_atom_site_U_iso_or_equiv
_atom_site_adp_type
_atom_site_occupancy
_atom_site_symmetry_multiplicity
_atom_site_calc_flag
_atom_site_refinement_flags
Ag1 Ag 0.60388(4) 0.98265(3) 1.06506(4) 0.0621(2) Uani 1 1 d .
S1 S 0.33756(15) 0.44462(11) 0.92742(13) 0.0611(4) Uani 1 1 d .
S2 S 0.01597(17) 0.24428(14) 0.98859(15) 0.0743(5) Uani 1 1 d .
S3 S 0.61235(18) 0.56641(14) 0.74185(13) 0.0737(5) Uani 1 1 d .
S4 S 0.5164(3) 0.32244(16) 0.47775(17) 0.1094(9) Uani 1 1 d .
N1 N 0.4486(4) 0.7587(4) 1.0214(4) 0.0557(12) Uani 1 1 d .
N2 N 0.5550(4) 0.7737(4) 0.9066(4) 0.0531(12) Uani 1 1 d .
C1 C 0.5324(5) 0.8280(5) 0.9915(5) 0.0551(15) Uani 1 1 d .
C2 C 0.4177(5) 0.6609(4) 0.9541(5) 0.0546(15) Uani 1 1 d .
C3 C 0.4865(6) 0.6709(4) 0.8806(5) 0.0571(15) Uani 1 1 d .
C4 C 0.3976(5) 0.7823(4) 1.1101(5) 0.0560(15) Uani 1 1 d .
C5 C 0.4224(6) 0.7308(5) 1.1785(5) 0.0660(17) Uani 1 1 d .
H5 H 0.4779 0.6858 1.1692 0.079 Uiso 1 1 calc R
C6 C 0.3653(7) 0.7460(6) 1.2598(5) 0.077(2) Uani 1 1 d .
H6 H 0.3834 0.7121 1.3069 0.093 Uiso 1 1 calc R
C7 C 0.2809(7) 0.8104(5) 1.2748(5) 0.0714(18) Uani 1 1 d .
C8 C 0.2607(7) 0.8617(5) 1.2052(6) 0.0725(19) Uani 1 1 d .
H8 H 0.2060 0.9074 1.2141 0.087 Uiso 1 1 calc R
C9 C 0.3180(6) 0.8478(5) 1.1233(5) 0.0625(17) Uani 1 1 d .
H9 H 0.3023 0.8834 1.0769 0.075 Uiso 1 1 calc R
C10 C 0.2135(9) 0.8203(7) 1.3598(6) 0.095(3) Uani 1 1 d .
H10A H 0.2229 0.8954 1.3927 0.114 Uiso 1 1 calc R
H10B H 0.2458 0.7841 1.4035 0.114 Uiso 1 1 calc R
C11 C 0.0816(12) 0.7716(9) 1.3318(8) 0.135(4) Uani 1 1 d .
H11A H 0.0386 0.7847 1.3890 0.162 Uiso 1 1 calc R
H11B H 0.0515 0.8094 1.2886 0.162 Uiso 1 1 calc R
C12 C 0.0503(10) 0.6584(8) 1.2864(9) 0.129(4) Uani 1 1 d .
H12A H 0.0839 0.6483 1.2248 0.154 Uiso 1 1 calc R
H12B H 0.0936 0.6231 1.3247 0.154 Uiso 1 1 calc R
C13 C -0.0708(11) 0.6014(12) 1.2698(8) 0.179(7) Uani 1 1 d .
H13A H -0.1167 0.6333 1.2312 0.269 Uiso 1 1 calc R
H13B H -0.1052 0.6037 1.3300 0.269 Uiso 1 1 calc R
H13C H -0.0733 0.5281 1.2368 0.269 Uiso 1 1 calc R
C14 C 0.6392(5) 0.8162(4) 0.8474(4) 0.0521(14) Uani 1 1 d .
C15 C 0.7597(6) 0.8249(5) 0.8691(5) 0.0622(16) Uani 1 1 d .
H15 H 0.7869 0.8083 0.9245 0.075 Uiso 1 1 calc R
C16 C 0.8405(6) 0.8582(5) 0.8090(5) 0.0671(17) Uani 1 1 d .
H16 H 0.9233 0.8665 0.8250 0.081 Uiso 1 1 calc R
C17 C 0.8024(6) 0.8792(5) 0.7265(5) 0.0612(16) Uani 1 1 d .
C18 C 0.6815(7) 0.8730(5) 0.7091(5) 0.0699(18) Uani 1 1 d .
H18 H 0.6540 0.8907 0.6544 0.084 Uiso 1 1 calc R
C19 C 0.5988(6) 0.8417(5) 0.7689(5) 0.0623(16) Uani 1 1 d .
H19 H 0.5164 0.8381 0.7554 0.075 Uiso 1 1 calc R
C20 C 0.8902(8) 0.9087(6) 0.6590(6) 0.084(2) Uani 1 1 d .
H20A H 0.9515 0.9706 0.6926 0.100 Uiso 1 1 calc R
H20B H 0.8483 0.9287 0.6080 0.100 Uiso 1 1 calc R
C21 C 0.9511(12) 0.8179(11) 0.6158(9) 0.147(5) Uani 1 1 d .
H21A H 1.0118 0.8435 0.5762 0.176 Uiso 1 1 calc R
H21B H 0.9934 0.7995 0.6676 0.176 Uiso 1 1 calc R
C22 C 0.8718(13) 0.7202(9) 0.5577(11) 0.172(6) Uani 1 1 d .
H22A H 0.8388 0.7346 0.5000 0.207 Uiso 1 1 calc R
H22B H 0.8045 0.6985 0.5935 0.207 Uiso 1 1 calc R
C23 C 0.9381(16) 0.6313(15) 0.5306(11) 0.226(9) Uani 1 1 d .
H23A H 0.9676 0.6301 0.4689 0.340 Uiso 1 1 calc R
H23B H 0.8841 0.5643 0.5280 0.340 Uiso 1 1 calc R
H23C H 1.0053 0.6422 0.5775 0.340 Uiso 1 1 calc R
C24 C 0.3248(6) 0.5740(5) 0.9669(5) 0.0616(16) Uani 1 1 d .
C25 C 0.2225(6) 0.5770(5) 1.0112(6) 0.075(2) Uani 1 1 d .
H25 H 0.2012 0.6410 1.0421 0.090 Uiso 1 1 calc R
C26 C 0.1532(7) 0.4800(6) 1.0073(6) 0.084(2) Uani 1 1 d .
H26 H 0.0788 0.4714 1.0335 0.101 Uiso 1 1 calc R
C27 C 0.1997(6) 0.3976(5) 0.9629(5) 0.0601(16) Uani 1 1 d .
C28 C 0.1471(6) 0.2860(5) 0.9424(5) 0.0575(15) Uani 1 1 d .
C29 C 0.1918(6) 0.1996(4) 0.8874(5) 0.0573(15) Uani 1 1 d .
H29 H 0.2627 0.2051 0.8563 0.069 Uiso 1 1 calc R
C30 C 0.1098(7) 0.1027(5) 0.8876(5) 0.0699(18) Uani 1 1 d .
H30 H 0.1218 0.0355 0.8552 0.084 Uiso 1 1 calc R
C31 C 0.0148(7) 0.1153(5) 0.9377(5) 0.073(2) Uani 1 1 d .
H31 H -0.0457 0.0587 0.9438 0.088 Uiso 1 1 calc R
C32 C 0.4846(6) 0.5949(5) 0.7880(5) 0.0609(16) Uani 1 1 d .
C33 C 0.3931(7) 0.5366(5) 0.7316(5) 0.0708(19) Uani 1 1 d .
H33 H 0.3143 0.5414 0.7464 0.085 Uiso 1 1 calc R
C34 C 0.4128(8) 0.4690(6) 0.6514(6) 0.085(2) Uani 1 1 d .
H34 H 0.3522 0.4239 0.6062 0.102 Uiso 1 1 calc R
C35 C 0.5332(7) 0.4753(5) 0.6451(5) 0.0694(19) Uani 1 1 d .
C36 C 0.5935(9) 0.4231(6) 0.5693(5) 0.084(2) Uani 1 1 d .
C37 C 0.7155(10) 0.4431(8) 0.5547(6) 0.107(3) Uani 1 1 d .
H37 H 0.7738 0.4973 0.5950 0.129 Uiso 1 1 calc R
C38 C 0.7408(12) 0.3736(9) 0.4737(7) 0.135(4) Uani 1 1 d .
H38 H 0.8192 0.3737 0.4555 0.162 Uiso 1 1 calc R
C39 C 0.6442(11) 0.3069(8) 0.4243(7) 0.118(4) Uani 1 1 d .
H39 H 0.6463 0.2571 0.3667 0.141 Uiso 1 1 calc R
O1A O 0.6704(5) 1.1373(4) 1.1626(4) 0.0828(15) Uani 1 1 d .
O2A O 0.8189(6) 1.1214(4) 1.0813(5) 0.114(2) Uani 1 1 d .
C1A C 0.7676(7) 1.1705(5) 1.1449(6) 0.0694(19) Uani 1 1 d .
C2A C 0.8338(7) 1.2783(5) 1.1983(6) 0.080(2) Uani 1 1 d .
H2A1 H 0.8073 1.3316 1.1718 0.121 Uiso 1 1 calc R
H2A2 H 0.9194 1.2833 1.1933 0.121 Uiso 1 1 calc R
H2A3 H 0.8179 1.2899 1.2646 0.121 Uiso 1 1 calc R

loop_
_atom_site_aniso_label
_atom_site_aniso_U_11
_atom_site_aniso_U_22
_atom_site_aniso_U_33
_atom_site_aniso_U_23
_atom_site_aniso_U_13
_atom_site_aniso_U_12
Ag1 0.0625(3) 0.0473(3) 0.0729(4) 0.0178(2) -0.0094(2) 0.0020(2)
S1 0.0602(10) 0.0446(8) 0.0788(12) 0.0197(8) 0.0043(8) 0.0067(7)
S2 0.0681(11) 0.0551(9) 0.0976(14) 0.0255(9) -0.0022(10) 0.0016(8)
S3 0.0829(13) 0.0625(10) 0.0687(12) 0.0056(8) -0.0138(9) 0.0162(9)
S4 0.178(3) 0.0608(11) 0.0768(15) 0.0059(10) -0.0046(16) 0.0111(14)
N1 0.056(3) 0.043(3) 0.066(3) 0.015(2) -0.002(3) 0.007(2)
N2 0.053(3) 0.043(2) 0.062(3) 0.017(2) -0.003(2) 0.004(2)
C1 0.048(3) 0.053(3) 0.069(4) 0.027(3) 0.000(3) 0.008(3)
C2 0.052(3) 0.038(3) 0.074(4) 0.019(3) -0.003(3) 0.008(2)
C3 0.063(4) 0.044(3) 0.061(4) 0.015(3) -0.007(3) 0.003(3)
C4 0.056(4) 0.045(3) 0.066(4) 0.017(3) -0.001(3) 0.005(3)
C5 0.072(4) 0.060(4) 0.073(5) 0.025(3) 0.007(4) 0.020(3)
C6 0.093(5) 0.078(5) 0.071(5) 0.031(4) 0.004(4) 0.025(4)
C7 0.084(5) 0.061(4) 0.068(5) 0.014(3) 0.012(4) 0.013(4)
C8 0.080(5) 0.050(4) 0.090(5) 0.018(4) 0.009(4) 0.017(3)
C9 0.065(4) 0.049(3) 0.079(5) 0.023(3) 0.003(4) 0.015(3)
C10 0.110(7) 0.090(6) 0.087(6) 0.021(5) 0.021(5) 0.019(5)
C11 0.179(13) 0.124(9) 0.114(9) 0.038(7) 0.062(9) 0.043(9)
C12 0.115(8) 0.110(8) 0.142(10) 0.025(7) 0.038(7) -0.020(6)
C13 0.135(10) 0.242(16) 0.113(9) 0.057(10) -0.036(8) -0.084(10)
C14 0.058(4) 0.042(3) 0.053(4) 0.010(3) 0.003(3) 0.005(3)
C15 0.059(4) 0.061(4) 0.059(4) 0.017(3) -0.007(3) -0.006(3)
C16 0.065(4) 0.056(4) 0.077(5) 0.020(3) -0.002(4) 0.003(3)
C17 0.073(4) 0.048(3) 0.061(4) 0.013(3) 0.012(3) 0.008(3)
C18 0.092(5) 0.062(4) 0.061(4) 0.021(3) 0.010(4) 0.021(4)
C19 0.070(4) 0.057(4) 0.060(4) 0.017(3) -0.002(3) 0.012(3)
C20 0.101(6) 0.080(5) 0.077(5) 0.028(4) 0.021(5) 0.025(4)
C21 0.160(11) 0.163(11) 0.137(10) 0.050(9) 0.090(9) 0.051(10)
C22 0.190(14) 0.100(8) 0.210(15) -0.007(9) 0.101(12) 0.027(9)
C23 0.26(2) 0.32(2) 0.187(15) 0.115(16) 0.087(15) 0.200(19)
C24 0.064(4) 0.044(3) 0.077(5) 0.021(3) -0.004(3) 0.005(3)
C25 0.062(4) 0.043(3) 0.112(6) 0.008(4) 0.022(4) 0.003(3)
C26 0.068(5) 0.065(4) 0.120(7) 0.021(4) 0.026(5) 0.011(4)
C27 0.059(4) 0.051(3) 0.074(4) 0.026(3) 0.003(3) 0.008(3)
C28 0.063(4) 0.048(3) 0.062(4) 0.025(3) -0.005(3) 0.001(3)
C29 0.061(4) 0.038(3) 0.071(4) 0.019(3) -0.013(3) 0.003(3)
C30 0.076(5) 0.052(4) 0.079(5) 0.013(3) -0.006(4) 0.012(3)
C31 0.079(5) 0.043(3) 0.091(5) 0.023(3) -0.012(4) -0.005(3)
C32 0.072(4) 0.045(3) 0.070(4) 0.029(3) 0.001(3) 0.005(3)
C33 0.101(6) 0.053(4) 0.050(4) 0.011(3) -0.008(4) 0.000(4)
C34 0.097(6) 0.071(5) 0.075(5) 0.020(4) -0.026(4) -0.004(4)
C35 0.101(6) 0.052(3) 0.056(4) 0.015(3) -0.010(4) 0.019(4)
C36 0.130(7) 0.065(4) 0.057(4) 0.016(3) -0.025(5) 0.028(5)
C37 0.126(8) 0.133(8) 0.065(5) -0.007(5) -0.014(5) 0.074(7)
C38 0.174(11) 0.146(10) 0.081(7) -0.007(7) -0.042(7) 0.079(9)
C39 0.186(11) 0.105(7) 0.070(6) 0.004(5) 0.002(7) 0.074(8)
O1A 0.068(3) 0.061(3) 0.111(4) 0.013(3) 0.004(3) 0.007(2)
O2A 0.107(5) 0.063(3) 0.156(6) 0.017(4) 0.032(4) -0.009(3)
C1A 0.062(5) 0.056(4) 0.104(6) 0.040(4) 0.008(4) 0.019(4)
C2A 0.084(5) 0.058(4) 0.091(6) 0.013(4) -0.019(4) 0.009(4)

loop_
_atom_type_symbol
_atom_type_description
_atom_type_scat_dispersion_real
_atom_type_scat_dispersion_imag
_atom_type_scat_source
C C 0.0033 0.0016 'International Tables Vol C Tables 4.2.6.8 and 6.1.1.4'
H H 0.0000 0.0000 'International Tables Vol C Tables 4.2.6.8 and 6.1.1.4'
N N 0.0061 0.0033 'International Tables Vol C Tables 4.2.6.8 and 6.1.1.4'
O O 0.0106 0.0060 'International Tables Vol C Tables 4.2.6.8 and 6.1.1.4'
S S 0.1246 0.1234 'International Tables Vol C Tables 4.2.6.8 and 6.1.1.4'
Ag Ag -0.8971 1.1015 'International Tables Vol C Tables 4.2.6.8 and 6.1.1.4'

loop_
_geom_angle_atom_site_label_1
_geom_angle_atom_site_label_2
_geom_angle_atom_site_label_3
_geom_angle
C1 Ag1 O1A 170.8(2)
C24 S1 C27 92.6(3)
C31 S2 C28 92.1(4)
C32 S3 C35 92.0(4)
C39 S4 C36 92.2(5)
C1 N1 C2 111.4(5)
C1 N1 C4 124.4(5)
C2 N1 C4 124.2(5)
C1 N2 C3 112.3(5)
C1 N2 C14 124.4(5)
C3 N2 C14 123.3(5)
N2 C1 N1 104.6(5)
N2 C1 Ag1 129.8(4)
N1 C1 Ag1 125.6(5)
C3 C2 N1 105.8(5)
C3 C2 C24 131.8(6)
N1 C2 C24 122.3(6)
C2 C3 N2 105.9(5)
C2 C3 C32 129.1(5)
N2 C3 C32 124.9(6)
C9 C4 C5 120.7(6)
C9 C4 N1 120.0(6)
C5 C4 N1 119.1(5)
C6 C5 C4 119.1(6)
C6 C5 H5 120.4
C4 C5 H5 120.4
C5 C6 C7 121.7(6)
C5 C6 H6 119.1
C7 C6 H6 119.1
C8 C7 C6 117.0(7)
C8 C7 C10 121.7(7)
C6 C7 C10 121.2(7)
C9 C8 C7 122.0(6)
C9 C8 H8 119.0
C7 C8 H8 119.0
C4 C9 C8 119.4(6)
C4 C9 H9 120.3
C8 C9 H9 120.3
C7 C10 C11 110.1(8)
C7 C10 H10A 109.6
C11 C10 H10A 109.6
C7 C10 H10B 109.6
C11 C10 H10B 109.6
H10A C10 H10B 108.1
C12 C11 C10 117.1(10)
C12 C11 H11A 108.0
C10 C11 H11A 108.0
C12 C11 H11B 108.0
C10 C11 H11B 108.0
H11A C11 H11B 107.3
C13 C12 C11 121.9(12)
C13 C12 H12A 106.9
C11 C12 H12A 106.9
C13 C12 H12B 106.9
C11 C12 H12B 106.9
H12A C12 H12B 106.7
C12 C13 H13A 109.5
C12 C13 H13B 109.5
H13A C13 H13B 109.5
C12 C13 H13C 109.5
H13A C13 H13C 109.5
H13B C13 H13C 109.5
C19 C14 C15 120.9(6)
C19 C14 N2 120.0(6)
C15 C14 N2 119.0(5)
C14 C15 C16 119.4(6)
C14 C15 H15 120.3
C16 C15 H15 120.3
C17 C16 C15 121.2(7)
C17 C16 H16 119.4
C15 C16 H16 119.4
C16 C17 C18 117.4(6)
C16 C17 C20 120.7(7)
C18 C17 C20 121.9(7)
C17 C18 C19 122.5(7)
C17 C18 H18 118.8
C19 C18 H18 118.8
C14 C19 C18 118.4(6)
C14 C19 H19 120.8
C18 C19 H19 120.8
C17 C20 C21 111.9(7)
C17 C20 H20A 109.2
C21 C20 H20A 109.2
C17 C20 H20B 109.2
C21 C20 H20B 109.2
H20A C20 H20B 107.9
C22 C21 C20 116.3(11)
C22 C21 H21A 108.2
C20 C21 H21A 108.2
C22 C21 H21B 108.2
C20 C21 H21B 108.2
H21A C21 H21B 107.4
C21 C22 C23 111.6(14)
C21 C22 H22A 109.3
C23 C22 H22A 109.3
C21 C22 H22B 109.3
C23 C22 H22B 109.3
H22A C22 H22B 108.0
C22 C23 H23A 109.5
C22 C23 H23B 109.5
H23A C23 H23B 109.5
C22 C23 H23C 109.5
H23A C23 H23C 109.5
H23B C23 H23C 109.5
C25 C24 C2 129.8(6)
C25 C24 S1 108.9(5)
C2 C24 S1 121.2(5)
C24 C25 C26 114.5(6)
C24 C25 H25 122.7
C26 C25 H25 122.7
C27 C26 C25 114.4(7)
C27 C26 H26 122.8
C25 C26 H26 122.8
C26 C27 C28 128.4(6)
C26 C27 S1 109.3(5)
C28 C27 S1 122.3(5)
C29 C28 C27 128.0(6)
C29 C28 S2 112.2(4)
C27 C28 S2 119.7(5)
C28 C29 C30 108.2(6)
C28 C29 H29 125.9
C30 C29 H29 125.9
C31 C30 C29 114.8(6)
C31 C30 H30 122.6
C29 C30 H30 122.6
C30 C31 S2 112.6(5)
C30 C31 H31 123.7
S2 C31 H31 123.7
C33 C32 C3 129.0(7)
C33 C32 S3 108.8(6)
C3 C32 S3 122.1(5)
C32 C33 C34 118.8(8)
C32 C33 H33 120.6
C34 C33 H33 120.6
C33 C34 C35 110.3(7)
C33 C34 H34 124.8
C35 C34 H34 124.8
C34 C35 C36 128.9(7)
C34 C35 S3 110.0(6)
C36 C35 S3 121.0(6)
C37 C36 C35 128.9(7)
C37 C36 S4 109.7(7)
C35 C36 S4 121.4(7)
C38 C37 C36 112.1(10)
C38 C37 H37 123.9
C36 C37 H37 123.9
C39 C38 C37 114.0(12)
C39 C38 H38 123.0
C37 C38 H38 123.0
C38 C39 S4 112.0(8)
C38 C39 H39 124.0
S4 C39 H39 124.0
C1A O1A Ag1 108.3(5)
O1A C1A O2A 123.1(8)
O1A C1A C2A 120.1(8)
O2A C1A C2A 116.8(7)
C1A C2A H2A1 109.5
C1A C2A H2A2 109.5
H2A1 C2A H2A2 109.5
C1A C2A H2A3 109.5
H2A1 C2A H2A3 109.5
H2A2 C2A H2A3 109.5

loop_
_geom_bond_atom_site_label_1
_geom_bond_atom_site_label_2
_geom_bond_distance
_geom_bond_site_symmetry_2
Ag1 C1 2.085(6) .
Ag1 O1A 2.196(5) .
Ag1 Ag1 3.1706(11) 2_677
S1 C24 1.728(6) .
S1 C27 1.738(6) .
S2 C31 1.708(7) .
S2 C28 1.728(6) .
S3 C32 1.713(7) .
S3 C35 1.728(7) .
S4 C39 1.717(11) .
S4 C36 1.732(8) .
N1 C1 1.366(7) .
N1 C2 1.413(8) .
N1 C4 1.442(8) .
N2 C1 1.350(8) .
N2 C3 1.404(7) .
N2 C14 1.452(7) .
C2 C3 1.381(9) .
C2 C24 1.474(8) .
C3 C32 1.491(9) .
C4 C9 1.372(8) .
C4 C5 1.396(9) .
C5 C6 1.379(10) .
C5 H5 0.9500 .
C6 C7 1.406(10) .
C6 H6 0.9500 .
C7 C8 1.396(10) .
C7 C10 1.490(10) .
C8 C9 1.386(10) .
C8 H8 0.9500 .
C9 H9 0.9500 .
C10 C11 1.529(15) .
C10 H10A 0.9900 .
C10 H10B 0.9900 .
C11 C12 1.471(14) .
C11 H11A 0.9900 .
C11 H11B 0.9900 .
C12 C13 1.435(14) .
C12 H12A 0.9900 .
C12 H12B 0.9900 .
C13 H13A 0.9800 .
C13 H13B 0.9800 .
C13 H13C 0.9800 .
C14 C19 1.366(8) .
C14 C15 1.385(9) .
C15 C16 1.392(9) .
C15 H15 0.9500 .
C16 C17 1.382(9) .
C16 H16 0.9500 .
C17 C18 1.385(10) .
C17 C20 1.508(9) .
C18 C19 1.393(9) .
C18 H18 0.9500 .
C19 H19 0.9500 .
C20 C21 1.538(13) .
C20 H20A 0.9900 .
C20 H20B 0.9900 .
C21 C22 1.491(17) .
C21 H21A 0.9900 .
C21 H21B 0.9900 .
C22 C23 1.516(16) .
C22 H22A 0.9900 .
C22 H22B 0.9900 .
C23 H23A 0.9800 .
C23 H23B 0.9800 .
C23 H23C 0.9800 .
C24 C25 1.370(9) .
C25 C26 1.375(9) .
C25 H25 0.9500 .
C26 C27 1.357(9) .
C26 H26 0.9500 .
C27 C28 1.454(8) .
C28 C29 1.440(9) .
C29 C30 1.451(9) .
C29 H29 0.9500 .
C30 C31 1.356(10) .
C30 H30 0.9500 .
C31 H31 0.9500 .
C32 C33 1.308(9) .
C33 C34 1.362(10) .
C33 H33 0.9500 .
C34 C35 1.379(11) .
C34 H34 0.9500 .
C35 C36 1.445(11) .
C36 C37 1.412(13) .
C37 C38 1.405(12) .
C37 H37 0.9500 .
C38 C39 1.344(15) .
C38 H38 0.9500 .
C39 H39 0.9500 .
O1A C1A 1.185(8) .
O2A C1A 1.248(9) .
C1A C2A 1.507(10) .
C2A H2A1 0.9800 .
C2A H2A2 0.9800 .
C2A H2A3 0.9800 .

loop_
_geom_torsion_atom_site_label_1
_geom_torsion_atom_site_label_2
_geom_torsion_atom_site_label_3
_geom_torsion_atom_site_label_4
_geom_torsion
C3 N2 C1 N1 0.6(6)
C14 N2 C1 N1 179.8(5)
C3 N2 C1 Ag1 -179.0(4)
C14 N2 C1 Ag1 0.3(8)
C2 N1 C1 N2 -0.8(6)
C4 N1 C1 N2 179.7(5)
C2 N1 C1 Ag1 178.9(4)
C4 N1 C1 Ag1 -0.7(8)
C1 N1 C2 C3 0.6(7)
C4 N1 C2 C3 -179.8(5)
C1 N1 C2 C24 -176.8(5)
C4 N1 C2 C24 2.8(9)
N1 C2 C3 N2 -0.3(6)
C24 C2 C3 N2 176.9(6)
N1 C2 C3 C32 -175.2(6)
C24 C2 C3 C32 1.9(11)
C1 N2 C3 C2 -0.2(7)
C14 N2 C3 C2 -179.5(5)
C1 N2 C3 C32 175.1(6)
C14 N2 C3 C32 -4.2(9)
C1 N1 C4 C9 72.6(8)
C2 N1 C4 C9 -107.0(7)
C1 N1 C4 C5 -112.9(7)
C2 N1 C4 C5 67.6(8)
C9 C4 C5 C6 0.4(10)
N1 C4 C5 C6 -174.1(6)
C4 C5 C6 C7 1.3(11)
C5 C6 C7 C8 -2.4(11)
C5 C6 C7 C10 175.6(8)
C6 C7 C8 C9 1.9(11)
C10 C7 C8 C9 -176.1(7)
C5 C4 C9 C8 -0.8(10)
N1 C4 C9 C8 173.6(6)
C7 C8 C9 C4 -0.3(11)
C8 C7 C10 C11 64.8(10)
C6 C7 C10 C11 -113.2(9)
C7 C10 C11 C12 62.5(12)
C10 C11 C12 C13 170.6(10)
C1 N2 C14 C19 -106.0(7)
C3 N2 C14 C19 73.2(7)
C1 N2 C14 C15 77.5(7)
C3 N2 C14 C15 -103.3(7)
C19 C14 C15 C16 -1.2(9)
N2 C14 C15 C16 175.2(5)
C14 C15 C16 C17 -2.2(10)
C15 C16 C17 C18 4.4(10)
C15 C16 C17 C20 -176.2(6)
C16 C17 C18 C19 -3.3(10)
C20 C17 C18 C19 177.3(6)
C15 C14 C19 C18 2.3(9)
N2 C14 C19 C18 -174.1(5)
C17 C18 C19 C14 0.0(10)
C16 C17 C20 C21 65.4(10)
C18 C17 C20 C21 -115.3(9)
C17 C20 C21 C22 62.4(13)
C20 C21 C22 C23 -171.8(11)
C3 C2 C24 C25 -144.3(8)
N1 C2 C24 C25 32.5(11)
C3 C2 C24 S1 38.5(9)
N1 C2 C24 S1 -144.8(5)
C27 S1 C24 C25 4.5(6)
C27 S1 C24 C2 -177.7(6)
C2 C24 C25 C26 177.9(7)
S1 C24 C25 C26 -4.6(9)
C24 C25 C26 C27 2.1(12)
C25 C26 C27 C28 -176.4(7)
C25 C26 C27 S1 1.4(10)
C24 S1 C27 C26 -3.4(6)
C24 S1 C27 C28 174.6(6)
C26 C27 C28 C29 173.4(8)
S1 C27 C28 C29 -4.3(9)
C26 C27 C28 S2 -8.0(10)
S1 C27 C28 S2 174.4(4)
C31 S2 C28 C29 -0.5(5)
C31 S2 C28 C27 -179.3(5)
C27 C28 C29 C30 179.2(6)
S2 C28 C29 C30 0.5(7)
C28 C29 C30 C31 -0.3(8)
C29 C30 C31 S2 0.0(8)
C28 S2 C31 C30 0.3(6)
C2 C3 C32 C33 42.4(10)
N2 C3 C32 C33 -131.7(7)
C2 C3 C32 S3 -134.0(6)
N2 C3 C32 S3 51.9(8)
C35 S3 C32 C33 0.6(5)
C35 S3 C32 C3 177.6(5)
C3 C32 C33 C34 -177.4(6)
S3 C32 C33 C34 -0.6(8)
C32 C33 C34 C35 0.2(9)
C33 C34 C35 C36 -175.5(6)
C33 C34 C35 S3 0.2(8)
C32 S3 C35 C34 -0.4(5)
C32 S3 C35 C36 175.6(5)
C34 C35 C36 C37 167.3(8)
S3 C35 C36 C37 -7.9(11)
C34 C35 C36 S4 -11.2(10)
S3 C35 C36 S4 173.5(4)
C39 S4 C36 C37 1.2(7)
C39 S4 C36 C35 -180.0(6)
C35 C36 C37 C38 178.5(8)
S4 C36 C37 C38 -2.8(10)
C36 C37 C38 C39 3.5(13)
C37 C38 C39 S4 -2.5(13)
C36 S4 C39 C38 0.7(8)
Ag1 O1A C1A O2A -0.6(9)
Ag1 O1A C1A C2A 177.4(5)
